data_7214169
loop_
_publ_author_name
'Zhao, Ya-Qin'
'Fang, Ming-Xiang'
'Xu, Zheng-Hu'
'Wang, Xing-Po'
'Wang, Su-Na'
'Han, Lu-Lu'
'Li, Xiao-Yu'
'Sun, Di'

_publ_section_title
;
 Construction of a crystalline Ag(i) coordination polymer based on a new
 ligand generated from unusual in situ aza-Michael addition reaction
;
_journal_issue 14
_journal_name_full CrystEngComm
_journal_page_first 3015
_journal_paper_doi 10.1039/c4ce00087k
_journal_volume 16
_journal_year 2014
_chemical_formula_sum 'C6 H6 Ag N3 O4'
_chemical_formula_weight 292.01
_chemical_name_systematic
; 
 ? 
;
_space_group_IT_number 14
_symmetry_cell_setting monoclinic
_symmetry_space_group_name_Hall '-P 2ybc'
_symmetry_space_group_name_H-M 'P 1 21/c 1'
_atom_sites_solution_hydrogens geom
_atom_sites_solution_primary direct
_atom_sites_solution_secondary difmap
_audit_creation_method SHELXL-97
_cell_angle_alpha 90.00
_cell_angle_beta 95.380(4)
_cell_angle_gamma 90.00
_cell_formula_units_Z 4
_cell_length_a 8.047(2)
_cell_length_b 8.016(2)
_cell_length_c 12.733(4)
_cell_measurement_temperature 298(2)
_cell_volume 817.7(4)
_computing_structure_refinement 'SHELXL-97 (Sheldrick, 1997)'
_computing_structure_solution 'SHELXS-97 (Sheldrick, 1990)'
_diffrn_ambient_temperature 298(2)
_diffrn_measured_fraction_theta_full 0.988
_diffrn_measured_fraction_theta_max 0.988
_diffrn_radiation_monochromator graphite
_diffrn_radiation_source 'fine-focus sealed tube'
_diffrn_radiation_type MoK\a
_diffrn_radiation_wavelength 0.71073
_diffrn_reflns_av_R_equivalents 0.0153
_diffrn_reflns_av_sigmaI/netI 0.0181
_diffrn_reflns_limit_h_max 9
_diffrn_reflns_limit_h_min -9
_diffrn_reflns_limit_k_max 9
_diffrn_reflns_limit_k_min -6
_diffrn_reflns_limit_l_max 14
_diffrn_reflns_limit_l_min -15
_diffrn_reflns_number 3518
_diffrn_reflns_theta_full 25.00
_diffrn_reflns_theta_max 25.00
_diffrn_reflns_theta_min 3.01
_exptl_absorpt_coefficient_mu 2.456
_exptl_absorpt_correction_T_max 0.7912
_exptl_absorpt_correction_T_min 0.7095
_exptl_absorpt_correction_type multi-scan
_exptl_absorpt_process_details sadabs
_exptl_crystal_colour colorless
_exptl_crystal_density_diffrn 2.372
_exptl_crystal_density_method 'not measured'
_exptl_crystal_description needle
_exptl_crystal_F_000 568
_exptl_crystal_size_max 0.15
_exptl_crystal_size_mid 0.10
_exptl_crystal_size_min 0.10
_refine_diff_density_max 0.959
_refine_diff_density_min -0.548
_refine_diff_density_rms 0.068
_refine_ls_extinction_method none
_refine_ls_goodness_of_fit_ref 1.088
_refine_ls_hydrogen_treatment constr
_refine_ls_matrix_type full
_refine_ls_number_parameters 127
_refine_ls_number_reflns 1428
_refine_ls_number_restraints 0
_refine_ls_restrained_S_all 1.088
_refine_ls_R_factor_all 0.0285
_refine_ls_R_factor_gt 0.0260
_refine_ls_shift/su_max 0.000
_refine_ls_shift/su_mean 0.000
_refine_ls_structure_factor_coef Fsqd
_refine_ls_weighting_details 'calc w=1/[\s^2^(Fo^2^)+(0.0201P)^2^+1.6438P] where P=(Fo^2^+2Fc^2^)/3'
_refine_ls_weighting_scheme calc
_refine_ls_wR_factor_gt 0.0592
_refine_ls_wR_factor_ref 0.0604
_reflns_number_gt 1316
_reflns_number_total 1428
_reflns_threshold_expression >2sigma(I)
_cod_data_source_file c4ce00087k.txt
_cod_data_source_block p
_cod_original_sg_symbol_H-M P2(1)/c
_cod_database_code 7214169

loop_
_symmetry_equiv_pos_as_xyz
'x, y, z'
'-x, y+1/2, -z+1/2'
'-x, -y, -z'
'x, -y-1/2, z-1/2'

loop_
_atom_site_label
_atom_site_type_symbol
_atom_site_fract_x
_atom_site_fract_y
_atom_site_fract_z
_atom_site_U_iso_or_equiv
_atom_site_adp_type
_atom_site_occupancy
_atom_site_symmetry_multiplicity
_atom_site_calc_flag
_atom_site_refinement_flags
Ag1 Ag 0.46034(4) 0.73247(5) 0.45525(2) 0.04744(14) Uani 1 1 d .
C1 C 0.4353(4) 0.8189(5) 0.6997(3) 0.0378(9) Uani 1 1 d .
H1 H 0.3193 0.8139 0.6936 0.045 Uiso 1 1 calc R
C2 C 0.6835(4) 0.8289(5) 0.7662(3) 0.0347(8) Uani 1 1 d .
H2 H 0.7787 0.8318 0.8136 0.042 Uiso 1 1 calc R
C3 C 0.9141(4) 1.0187(4) 0.6163(2) 0.0264(7) Uani 1 1 d .
C4 C 0.8259(4) 0.8480(4) 0.5980(2) 0.0252(7) Uani 1 1 d .
H4 H 0.7815 0.8435 0.5237 0.030 Uiso 1 1 calc R
C5 C 0.9442(4) 0.7031(4) 0.6176(3) 0.0300(7) Uani 1 1 d .
H5A H 0.9888 0.7044 0.6911 0.036 Uiso 1 1 calc R
H5B H 1.0370 0.7177 0.5750 0.036 Uiso 1 1 calc R
C6 C 0.8645(4) 0.5340(4) 0.5926(3) 0.0274(7) Uani 1 1 d .
N1 N 0.5228(3) 0.8276(4) 0.6179(2) 0.0323(7) Uani 1 1 d .
N2 N 0.5288(3) 0.8180(4) 0.7932(2) 0.0360(7) Uani 1 1 d .
N3 N 0.6830(3) 0.8348(3) 0.66201(19) 0.0239(6) Uani 1 1 d .
O1 O 0.8156(3) 1.1400(3) 0.6238(2) 0.0377(6) Uani 1 1 d .
O2 O 1.0667(3) 1.0266(3) 0.61957(19) 0.0353(6) Uani 1 1 d .
O3 O 0.9507(3) 0.4141(3) 0.6350(2) 0.0423(6) Uani 1 1 d .
H3 H 0.8971 0.3272 0.6279 0.064 Uiso 1 1 calc R
O4 O 0.7345(3) 0.5171(3) 0.5361(2) 0.0466(7) Uani 1 1 d .

loop_
_atom_site_aniso_label
_atom_site_aniso_U_11
_atom_site_aniso_U_22
_atom_site_aniso_U_33
_atom_site_aniso_U_23
_atom_site_aniso_U_13
_atom_site_aniso_U_12
Ag1 0.03137(19) 0.0880(3) 0.02259(16) -0.01137(14) 0.00083(11) -0.00563(15)
C1 0.0202(17) 0.069(3) 0.0251(18) -0.0024(17) 0.0035(14) -0.0045(16)
C2 0.0228(18) 0.056(2) 0.0248(17) 0.0033(16) -0.0010(14) -0.0043(16)
C3 0.0288(18) 0.0258(17) 0.0249(16) 0.0011(13) 0.0039(13) -0.0072(14)
C4 0.0231(17) 0.0275(17) 0.0252(16) -0.0015(13) 0.0036(13) -0.0017(13)
C5 0.0261(18) 0.0303(18) 0.0336(18) -0.0017(14) 0.0028(14) -0.0021(14)
C6 0.0254(17) 0.0262(17) 0.0315(17) -0.0016(14) 0.0071(14) 0.0005(13)
N1 0.0205(15) 0.0536(19) 0.0226(14) -0.0032(13) 0.0002(11) -0.0032(13)
N2 0.0250(16) 0.062(2) 0.0213(14) 0.0011(13) 0.0033(12) -0.0053(14)
N3 0.0184(13) 0.0308(15) 0.0224(13) 0.0004(11) 0.0014(10) -0.0036(11)
O1 0.0260(13) 0.0242(12) 0.0621(17) 0.0014(11) 0.0002(12) -0.0013(10)
O2 0.0263(13) 0.0328(13) 0.0471(15) -0.0012(11) 0.0047(11) -0.0037(10)
O3 0.0379(15) 0.0243(12) 0.0617(17) 0.0007(12) -0.0119(12) -0.0024(11)
O4 0.0398(15) 0.0310(14) 0.0652(18) 0.0052(13) -0.0145(13) -0.0021(11)

loop_
_atom_type_symbol
_atom_type_description
_atom_type_scat_dispersion_real
_atom_type_scat_dispersion_imag
_atom_type_scat_source
C C 0.0033 0.0016 'International Tables Vol C Tables 4.2.6.8 and 6.1.1.4'
H H 0.0000 0.0000 'International Tables Vol C Tables 4.2.6.8 and 6.1.1.4'
Ag Ag -0.8971 1.1015 'International Tables Vol C Tables 4.2.6.8 and 6.1.1.4'
N N 0.0061 0.0033 'International Tables Vol C Tables 4.2.6.8 and 6.1.1.4'
O O 0.0106 0.0060 'International Tables Vol C Tables 4.2.6.8 and 6.1.1.4'

loop_
_geom_angle_atom_site_label_1
_geom_angle_atom_site_label_2
_geom_angle_atom_site_label_3
_geom_angle
_geom_angle_site_symmetry_1
_geom_angle_site_symmetry_3
N1 Ag1 N2 151.01(11) . 4_575
N1 Ag1 O4 108.38(10) . 3_666
N2 Ag1 O4 95.98(11) 4_575 3_666
N1 Ag1 O1 109.96(10) . 3_676
N2 Ag1 O1 89.37(10) 4_575 3_676
O4 Ag1 O1 79.43(8) 3_666 3_676
N1 C1 N2 113.8(3) . .
N1 C1 H1 123.1 . .
N2 C1 H1 123.1 . .
N2 C2 N3 110.3(3) . .
N2 C2 H2 124.9 . .
N3 C2 H2 124.9 . .
O2 C3 O1 126.2(3) . .
O2 C3 C4 119.6(3) . .
O1 C3 C4 114.2(3) . .
N3 C4 C5 111.5(3) . .
N3 C4 C3 110.5(3) . .
C5 C4 C3 112.5(3) . .
N3 C4 H4 107.4 . .
C5 C4 H4 107.4 . .
C3 C4 H4 107.4 . .
C4 C5 C6 113.9(3) . .
C4 C5 H5A 108.8 . .
C6 C5 H5A 108.8 . .
C4 C5 H5B 108.8 . .
C6 C5 H5B 108.8 . .
H5A C5 H5B 107.7 . .
O4 C6 O3 124.7(3) . .
O4 C6 C5 122.9(3) . .
O3 C6 C5 112.4(3) . .
C1 N1 N3 103.5(3) . .
C1 N1 Ag1 129.1(2) . .
N3 N1 Ag1 121.5(2) . .
C2 N2 C1 103.4(3) . .
C2 N2 Ag1 125.0(2) . 4_576
C1 N2 Ag1 130.9(2) . 4_576
C2 N3 N1 109.0(3) . .
C2 N3 C4 128.8(3) . .
N1 N3 C4 122.3(2) . .
C3 O1 Ag1 143.5(2) . 3_676
C6 O3 H3 109.5 . .
C6 O4 Ag1 123.9(2) . 3_666

loop_
_geom_bond_atom_site_label_1
_geom_bond_atom_site_label_2
_geom_bond_distance
_geom_bond_site_symmetry_2
Ag1 N1 2.220(3) .
Ag1 N2 2.223(3) 4_575
Ag1 O4 2.550(3) 3_666
Ag1 O1 2.563(2) 3_676
C1 N1 1.312(4) .
C1 N2 1.347(4) .
C1 H1 0.9300 .
C2 N2 1.324(4) .
C2 N3 1.328(4) .
C2 H2 0.9300 .
C3 O2 1.226(4) .
C3 O1 1.264(4) .
C3 C4 1.549(4) .
C4 N3 1.474(4) .
C4 C5 1.508(5) .
C4 H4 0.9800 .
C5 C6 1.521(5) .
C5 H5A 0.9700 .
C5 H5B 0.9700 .
C6 O4 1.220(4) .
C6 O3 1.275(4) .
N1 N3 1.358(4) .
N2 Ag1 2.223(3) 4_576
O1 Ag1 2.563(2) 3_676
O3 H3 0.8200 .
O4 Ag1 2.550(3) 3_666

loop_
_geom_hbond_atom_site_label_D
_geom_hbond_atom_site_label_H
_geom_hbond_atom_site_label_A
_geom_hbond_distance_DH
_geom_hbond_distance_HA
_geom_hbond_distance_DA
_geom_hbond_angle_DHA
_geom_hbond_site_symmetry_A
O3 H3 O1 0.82 1.64 2.450(3) 171.0 1_545
